data_7110556
loop_
_publ_author_name
'Stabenow, Frank'
'Saak, Wolfgang'
'Weidenbruch, Manfred'

_publ_section_title
;
 A zwitterionic carbene--plumbylene adduct
;
_journal_issue 12
_journal_name_full 'Chemical Communications'
_journal_page_first 1131
_journal_paper_doi 10.1039/a902919b
_journal_year 1999
_chemical_formula_sum 'C41 H66 N2 Pb'
_chemical_formula_weight 794.15
_chemical_name_systematic
; 
 ? 
;
_space_group_IT_number 2
_symmetry_cell_setting triclinic
_symmetry_space_group_name_Hall '-P 1'
_symmetry_space_group_name_H-M 'P -1'
_atom_sites_solution_hydrogens geom
_atom_sites_solution_primary direct
_atom_sites_solution_secondary difmap
_audit_creation_method SHELXL-97
_cell_angle_alpha 72.784(6)
_cell_angle_beta 88.671(7)
_cell_angle_gamma 85.959(8)
_cell_formula_units_Z 2
_cell_length_a 10.5688(7)
_cell_length_b 11.0820(6)
_cell_length_c 17.9180(8)
_cell_measurement_temperature 193(2)
_cell_volume 1999.6(2)
_computing_cell_refinement 'IPDS (Stoe, 1997)'
_computing_data_collection 'IPDS (Stoe, 1997)'
_computing_data_reduction 'XRED (Stoe, 1997)'
_computing_molecular_graphics 'Ortep-3 for Windows (Farrugia, 1997)'
_computing_publication_material 'SHELX-97 (Sheldrick, 1997)'
_computing_structure_refinement 'SHELXL-97 (Sheldrick, 1997)'
_computing_structure_solution 'SHELXS-97 (Sheldrick, 1990)'
_diffrn_ambient_temperature 193(2)
_diffrn_measured_fraction_theta_full 0.924
_diffrn_measured_fraction_theta_max 0.924
_diffrn_measurement_device_type 'Stoe IPDS'
_diffrn_measurement_method 'imaging plate'
_diffrn_radiation_monochromator graphite
_diffrn_radiation_source 'fine-focus sealed tube'
_diffrn_radiation_type MoK\a
_diffrn_radiation_wavelength 0.71073
_diffrn_reflns_av_R_equivalents 0.0564
_diffrn_reflns_av_sigmaI/netI 0.0485
_diffrn_reflns_limit_h_max 13
_diffrn_reflns_limit_h_min -12
_diffrn_reflns_limit_k_max 13
_diffrn_reflns_limit_k_min -13
_diffrn_reflns_limit_l_max 20
_diffrn_reflns_limit_l_min -20
_diffrn_reflns_number 23622
_diffrn_reflns_theta_full 26.00
_diffrn_reflns_theta_max 26.00
_diffrn_reflns_theta_min 2.27
_exptl_absorpt_coefficient_mu 4.246
_exptl_absorpt_correction_T_max 0.3623
_exptl_absorpt_correction_T_min 0.1525
_exptl_absorpt_correction_type numerical
_exptl_crystal_colour yellow
_exptl_crystal_density_diffrn 1.319
_exptl_crystal_density_method 'not measured'
_exptl_crystal_description quader
_exptl_crystal_F_000 816
_exptl_crystal_size_max 0.71
_exptl_crystal_size_mid 0.63
_exptl_crystal_size_min 0.30
_refine_diff_density_max 1.283
_refine_diff_density_min -1.292
_refine_diff_density_rms 0.109
_refine_ls_extinction_method none
_refine_ls_goodness_of_fit_ref 0.986
_refine_ls_hydrogen_treatment mixed
_refine_ls_matrix_type full
_refine_ls_number_parameters 397
_refine_ls_number_reflns 7260
_refine_ls_number_restraints 0
_refine_ls_restrained_S_all 0.986
_refine_ls_R_factor_all 0.0393
_refine_ls_R_factor_gt 0.0311
_refine_ls_shift/su_max 0.000
_refine_ls_shift/su_mean 0.000
_refine_ls_structure_factor_coef Fsqd
_refine_ls_weighting_details 'calc w=1/[\s^2^(Fo^2^)+(0.0467P)^2^+0.0000P] where P=(Fo^2^+2Fc^2^)/3'
_refine_ls_weighting_scheme calc
_refine_ls_wR_factor_gt 0.0707
_refine_ls_wR_factor_ref 0.0733
_reflns_number_gt 6313
_reflns_number_total 7260
_reflns_threshold_expression >2sigma(I)
_cod_data_source_file 902919bsup1.cif
_cod_data_source_block pbgelb
_cod_original_cell_volume 1999.60(19)
_cod_original_sg_symbol_H-M P-1
_cod_database_code 7110556

loop_
_symmetry_equiv_pos_as_xyz
'x, y, z'
'-x, -y, -z'

loop_
_atom_site_label
_atom_site_type_symbol
_atom_site_fract_x
_atom_site_fract_y
_atom_site_fract_z
_atom_site_U_iso_or_equiv
_atom_site_adp_type
_atom_site_occupancy
_atom_site_symmetry_multiplicity
_atom_site_calc_flag
_atom_site_refinement_flags
Pb1 Pb 0.155437(16) 0.118126(13) 0.793842(10) 0.02526(6) Uani 1 1 d .
N1 N -0.1592(4) 0.2153(3) 0.7981(2) 0.0322(8) Uani 1 1 d .
N2 N -0.1421(4) 0.1654(3) 0.6908(2) 0.0317(8) Uani 1 1 d .
C1 C -0.0777(4) 0.1588(3) 0.7571(3) 0.0283(9) Uani 1 1 d .
C2 C -0.2722(5) 0.2585(4) 0.7574(3) 0.0392(12) Uani 1 1 d .
C3 C -0.3833(6) 0.3263(5) 0.7843(4) 0.0590(16) Uani 1 1 d .
H3A H -0.3638 0.3379 0.8349 0.088 Uiso 1 1 calc R
H3B H -0.4577 0.2762 0.7898 0.088 Uiso 1 1 calc R
H3C H -0.4013 0.4092 0.7459 0.088 Uiso 1 1 calc R
C4 C -0.2631(5) 0.2262(4) 0.6910(3) 0.0416(12) Uani 1 1 d .
C5 C -0.3602(6) 0.2493(5) 0.6282(4) 0.0577(16) Uani 1 1 d .
H5A H -0.3267 0.2150 0.5867 0.087 Uiso 1 1 calc R
H5B H -0.3806 0.3406 0.6066 0.087 Uiso 1 1 calc R
H5C H -0.4371 0.2075 0.6502 0.087 Uiso 1 1 calc R
C6 C -0.1247(5) 0.2306(4) 0.8742(3) 0.0385(11) Uani 1 1 d .
H6 H -0.0427 0.1792 0.8896 0.046 Uiso 1 1 calc R
C7 C -0.0967(7) 0.3673(5) 0.8663(4) 0.0569(16) Uani 1 1 d .
H7A H -0.0361 0.3965 0.8236 0.085 Uiso 1 1 calc R
H7B H -0.0605 0.3717 0.9152 0.085 Uiso 1 1 calc R
H7C H -0.1756 0.4214 0.8550 0.085 Uiso 1 1 calc R
C8 C -0.2179(6) 0.1761(5) 0.9391(4) 0.0530(14) Uani 1 1 d .
H8A H -0.2314 0.0886 0.9411 0.080 Uiso 1 1 calc R
H8B H -0.2989 0.2270 0.9290 0.080 Uiso 1 1 calc R
H8C H -0.1837 0.1776 0.9892 0.080 Uiso 1 1 calc R
C9 C -0.0871(5) 0.1107(4) 0.6308(3) 0.0372(11) Uani 1 1 d .
H9 H 0.0007 0.0761 0.6485 0.045 Uiso 1 1 calc R
C10 C -0.0737(6) 0.2093(5) 0.5510(3) 0.0514(14) Uani 1 1 d .
H10A H -0.0259 0.2786 0.5569 0.077 Uiso 1 1 calc R
H10B H -0.1581 0.2427 0.5301 0.077 Uiso 1 1 calc R
H10C H -0.0285 0.1696 0.5151 0.077 Uiso 1 1 calc R
C11 C -0.1597(6) -0.0015(4) 0.6256(3) 0.0472(13) Uani 1 1 d .
H11A H -0.1656 -0.0623 0.6777 0.071 Uiso 1 1 calc R
H11B H -0.1147 -0.0427 0.5904 0.071 Uiso 1 1 calc R
H11C H -0.2452 0.0289 0.6055 0.071 Uiso 1 1 calc R
C12 C 0.2126(4) 0.1945(3) 0.6599(2) 0.0255(9) Uani 1 1 d .
C13 C 0.1939(4) 0.3278(3) 0.6264(3) 0.0257(9) Uani 1 1 d .
C14 C 0.2271(4) 0.3847(3) 0.5485(3) 0.0295(9) Uani 1 1 d .
H14 H 0.2133 0.4739 0.5273 0.035 Uiso 1 1 calc R
C15 C 0.2795(4) 0.3154(4) 0.5013(3) 0.0302(9) Uani 1 1 d .
C16 C 0.2983(5) 0.1844(4) 0.5341(3) 0.0312(10) Uani 1 1 d .
H16 H 0.3338 0.1350 0.5026 0.037 Uiso 1 1 calc R
C17 C 0.2667(4) 0.1240(3) 0.6113(3) 0.0285(9) Uani 1 1 d .
C18 C 0.1384(5) 0.4155(4) 0.6724(3) 0.0329(10) Uani 1 1 d .
H18 H 0.1253 0.3629 0.7276 0.039 Uiso 1 1 calc R
C19 C 0.0105(6) 0.4786(5) 0.6404(4) 0.0557(15) Uani 1 1 d .
H19A H -0.0476 0.4135 0.6403 0.083 Uiso 1 1 calc R
H19B H 0.0212 0.5335 0.5870 0.083 Uiso 1 1 calc R
H19C H -0.0246 0.5293 0.6734 0.083 Uiso 1 1 calc R
C20 C 0.2282(6) 0.5170(5) 0.6737(4) 0.0583(16) Uani 1 1 d .
H20A H 0.3107 0.4764 0.6944 0.087 Uiso 1 1 calc R
H20B H 0.1925 0.5667 0.7072 0.087 Uiso 1 1 calc R
H20C H 0.2390 0.5729 0.6206 0.087 Uiso 1 1 calc R
C21 C 0.3200(5) 0.3790(4) 0.4183(3) 0.0336(10) Uani 1 1 d .
H21 H 0.2779 0.4664 0.4024 0.040 Uiso 1 1 calc R
C22 C 0.2808(5) 0.3127(4) 0.3596(3) 0.0416(11) Uani 1 1 d .
H22A H 0.3098 0.3590 0.3072 0.062 Uiso 1 1 calc R
H22B H 0.1882 0.3109 0.3597 0.062 Uiso 1 1 calc R
H22C H 0.3193 0.2259 0.3742 0.062 Uiso 1 1 calc R
C23 C 0.4628(5) 0.3918(5) 0.4142(3) 0.0496(14) Uani 1 1 d .
H23A H 0.4875 0.4336 0.3602 0.074 Uiso 1 1 calc R
H23B H 0.5070 0.3076 0.4322 0.074 Uiso 1 1 calc R
H23C H 0.4857 0.4426 0.4477 0.074 Uiso 1 1 calc R
C24 C 0.2954(5) -0.0191(4) 0.6414(3) 0.0339(10) Uani 1 1 d .
H24 H 0.2913 -0.0446 0.6998 0.041 Uiso 1 1 calc R
C25 C 0.4256(8) -0.0605(6) 0.6182(6) 0.093(3) Uani 1 1 d .
H25A H 0.4896 -0.0167 0.6370 0.140 Uiso 1 1 calc R
H25B H 0.4308 -0.0394 0.5611 0.140 Uiso 1 1 calc R
H25C H 0.4409 -0.1521 0.6413 0.140 Uiso 1 1 calc R
C26 C 0.2002(9) -0.0908(5) 0.6134(6) 0.093(3) Uani 1 1 d .
H26A H 0.1147 -0.0666 0.6286 0.139 Uiso 1 1 calc R
H26B H 0.2188 -0.1819 0.6370 0.139 Uiso 1 1 calc R
H26C H 0.2052 -0.0704 0.5564 0.139 Uiso 1 1 calc R
C27 C 0.2083(4) -0.1041(3) 0.8301(2) 0.0250(8) Uani 1 1 d .
C28 C 0.3364(4) -0.1405(4) 0.8484(3) 0.0299(9) Uani 1 1 d .
C29 C 0.3776(5) -0.2683(4) 0.8820(3) 0.0365(11) Uani 1 1 d .
H29 H 0.4649 -0.2909 0.8936 0.044 Uiso 1 1 calc R
C30 C 0.2908(5) -0.3621(4) 0.8982(3) 0.0372(11) Uani 1 1 d .
C31 C 0.1650(5) -0.3266(4) 0.8812(3) 0.0356(11) Uani 1 1 d .
H31 H 0.1058 -0.3904 0.8929 0.043 Uiso 1 1 calc R
C32 C 0.1203(4) -0.2003(4) 0.8473(3) 0.0295(9) Uani 1 1 d .
C33 C 0.4355(5) -0.0421(4) 0.8359(3) 0.0399(11) Uani 1 1 d .
H33 H 0.4039 0.0341 0.7932 0.048 Uiso 1 1 calc R
C34 C 0.4468(7) -0.0019(6) 0.9096(4) 0.0656(19) Uani 1 1 d .
H34A H 0.5106 0.0608 0.9014 0.098 Uiso 1 1 calc R
H34B H 0.4725 -0.0760 0.9534 0.098 Uiso 1 1 calc R
H34C H 0.3647 0.0353 0.9214 0.098 Uiso 1 1 calc R
C35 C 0.5661(6) -0.0858(6) 0.8114(5) 0.068(2) Uani 1 1 d .
H35A H 0.6242 -0.0182 0.8045 0.102 Uiso 1 1 calc R
H35B H 0.5588 -0.1059 0.7620 0.102 Uiso 1 1 calc R
H35C H 0.5991 -0.1614 0.8518 0.102 Uiso 1 1 calc R
C36 C 0.3392(5) -0.5004(4) 0.9354(4) 0.0476(13) Uani 1 1 d .
H36 H 0.4328 -0.5032 0.9436 0.057 Uiso 1 1 calc R
C37 C 0.2795(10) -0.5579(6) 1.0103(5) 0.107(4) Uani 1 1 d .
H37A H 0.3138 -0.6457 1.0315 0.161 Uiso 1 1 calc R
H37B H 0.1877 -0.5564 1.0032 0.161 Uiso 1 1 calc R
H37C H 0.2968 -0.5102 1.0467 0.161 Uiso 1 1 calc R
C38 C 0.3139(11) -0.5844(7) 0.8827(6) 0.109(4) Uani 1 1 d .
H38A H 0.3520 -0.5489 0.8311 0.163 Uiso 1 1 calc R
H38B H 0.2222 -0.5872 0.8770 0.163 Uiso 1 1 calc R
H38C H 0.3514 -0.6704 0.9065 0.163 Uiso 1 1 calc R
C39 C -0.0201(4) -0.1667(4) 0.8344(3) 0.0334(10) Uani 1 1 d .
H39 H -0.0298 -0.0858 0.7909 0.040 Uiso 1 1 calc R
C40 C -0.0801(5) -0.1420(5) 0.9069(4) 0.0487(13) Uani 1 1 d .
H40A H -0.1712 -0.1202 0.8981 0.073 Uiso 1 1 calc R
H40B H -0.0404 -0.0716 0.9176 0.073 Uiso 1 1 calc R
H40C H -0.0675 -0.2181 0.9516 0.073 Uiso 1 1 calc R
C41 C -0.0892(5) -0.2660(4) 0.8101(3) 0.0447(13) Uani 1 1 d .
H41A H -0.1794 -0.2386 0.8022 0.067 Uiso 1 1 calc R
H41B H -0.0799 -0.3473 0.8511 0.067 Uiso 1 1 calc R
H41C H -0.0525 -0.2756 0.7613 0.067 Uiso 1 1 calc R

loop_
_atom_site_aniso_label
_atom_site_aniso_U_11
_atom_site_aniso_U_22
_atom_site_aniso_U_33
_atom_site_aniso_U_23
_atom_site_aniso_U_13
_atom_site_aniso_U_12
Pb1 0.02699(9) 0.02318(8) 0.02541(10) -0.00607(5) 0.00043(5) -0.00525(5)
N1 0.031(2) 0.0262(16) 0.037(2) -0.0053(14) 0.0062(16) -0.0033(14)
N2 0.030(2) 0.0253(15) 0.036(2) -0.0024(14) -0.0063(16) -0.0045(14)
C1 0.035(2) 0.0214(17) 0.027(2) -0.0046(14) 0.0008(18) -0.0047(16)
C2 0.033(3) 0.028(2) 0.051(3) -0.0036(19) 0.003(2) -0.0006(18)
C3 0.035(3) 0.057(3) 0.074(5) -0.008(3) 0.008(3) 0.014(3)
C4 0.038(3) 0.032(2) 0.048(3) 0.0009(19) -0.007(2) -0.0075(19)
C5 0.049(4) 0.050(3) 0.070(4) -0.011(3) -0.024(3) 0.000(3)
C6 0.042(3) 0.037(2) 0.039(3) -0.0166(19) 0.009(2) -0.005(2)
C7 0.073(4) 0.046(3) 0.061(4) -0.027(3) 0.015(3) -0.018(3)
C8 0.057(4) 0.058(3) 0.045(4) -0.017(2) 0.015(3) -0.007(3)
C9 0.050(3) 0.032(2) 0.033(3) -0.0122(17) -0.004(2) -0.010(2)
C10 0.066(4) 0.054(3) 0.032(3) -0.005(2) -0.006(3) -0.021(3)
C11 0.065(4) 0.038(2) 0.042(3) -0.012(2) -0.009(3) -0.016(2)
C12 0.029(2) 0.0185(16) 0.028(2) -0.0059(14) 0.0011(17) -0.0019(15)
C13 0.024(2) 0.0197(16) 0.033(3) -0.0080(15) 0.0042(17) -0.0024(15)
C14 0.031(2) 0.0187(16) 0.035(3) -0.0036(15) 0.0032(18) -0.0003(16)
C15 0.031(2) 0.0258(18) 0.031(3) -0.0030(16) 0.0031(18) -0.0023(16)
C16 0.038(3) 0.0227(18) 0.032(3) -0.0076(16) 0.0026(19) 0.0030(17)
C17 0.032(2) 0.0212(17) 0.031(3) -0.0054(15) 0.0009(18) -0.0009(16)
C18 0.040(3) 0.0235(18) 0.033(3) -0.0059(16) 0.006(2) -0.0021(17)
C19 0.047(3) 0.052(3) 0.072(4) -0.029(3) 0.004(3) 0.016(3)
C20 0.059(4) 0.058(3) 0.072(5) -0.041(3) 0.013(3) -0.012(3)
C21 0.041(3) 0.0251(18) 0.033(3) -0.0057(16) 0.005(2) -0.0024(17)
C22 0.049(3) 0.039(2) 0.035(3) -0.0079(19) -0.001(2) -0.002(2)
C23 0.047(3) 0.048(3) 0.051(4) -0.008(2) 0.015(3) -0.019(2)
C24 0.051(3) 0.0216(18) 0.027(3) -0.0065(15) 0.005(2) 0.0039(18)
C25 0.070(5) 0.037(3) 0.145(8) 0.007(4) 0.029(5) 0.026(3)
C26 0.107(7) 0.026(2) 0.148(8) -0.028(3) -0.049(6) 0.001(3)
C27 0.023(2) 0.0241(17) 0.025(2) -0.0011(14) -0.0012(16) -0.0051(15)
C28 0.023(2) 0.036(2) 0.026(2) -0.0013(16) 0.0005(17) -0.0034(17)
C29 0.029(2) 0.034(2) 0.038(3) 0.0004(18) -0.002(2) 0.0015(18)
C30 0.037(3) 0.032(2) 0.038(3) -0.0033(18) 0.001(2) 0.0000(19)
C31 0.039(3) 0.0229(18) 0.041(3) -0.0032(17) 0.002(2) -0.0077(18)
C32 0.031(2) 0.0279(18) 0.030(3) -0.0064(16) 0.0010(18) -0.0087(17)
C33 0.029(3) 0.042(2) 0.039(3) 0.0035(19) -0.001(2) -0.010(2)
C34 0.066(4) 0.077(4) 0.050(4) -0.005(3) -0.016(3) -0.043(3)
C35 0.030(3) 0.052(3) 0.102(6) 0.008(3) 0.013(3) -0.005(2)
C36 0.037(3) 0.033(2) 0.063(4) 0.000(2) -0.003(2) 0.006(2)
C37 0.118(8) 0.052(4) 0.107(7) 0.031(4) 0.055(6) 0.038(4)
C38 0.141(9) 0.067(4) 0.124(8) -0.047(5) -0.025(7) 0.045(5)
C39 0.028(2) 0.0245(18) 0.042(3) -0.0009(17) -0.0047(19) -0.0073(17)
C40 0.027(3) 0.053(3) 0.068(4) -0.023(3) 0.001(2) 0.000(2)
C41 0.038(3) 0.033(2) 0.060(4) -0.007(2) -0.008(2) -0.013(2)

loop_
_atom_type_symbol
_atom_type_description
_atom_type_scat_dispersion_real
_atom_type_scat_dispersion_imag
_atom_type_scat_source
C C 0.0033 0.0016 'International Tables Vol C Tables 4.2.6.8 and 6.1.1.4'
H H 0.0000 0.0000 'International Tables Vol C Tables 4.2.6.8 and 6.1.1.4'
N N 0.0061 0.0033 'International Tables Vol C Tables 4.2.6.8 and 6.1.1.4'
Pb Pb -3.3944 10.1111 'International Tables Vol C Tables 4.2.6.8 and 6.1.1.4'

loop_
_geom_angle_atom_site_label_1
_geom_angle_atom_site_label_2
_geom_angle_atom_site_label_3
_geom_angle
C12 Pb1 C27 105.25(14)
C12 Pb1 C1 90.11(14)
C27 Pb1 C1 108.78(13)
C1 N1 C2 110.9(4)
C1 N1 C6 122.1(4)
C2 N1 C6 126.9(4)
C1 N2 C4 110.7(4)
C1 N2 C9 121.9(4)
C4 N2 C9 127.4(4)
N1 C1 N2 104.6(4)
N1 C1 Pb1 120.2(3)
N2 C1 Pb1 133.0(3)
C4 C2 N1 107.3(5)
C4 C2 C3 126.9(5)
N1 C2 C3 125.8(5)
C2 C4 N2 106.5(4)
C2 C4 C5 127.9(5)
N2 C4 C5 125.6(5)
N1 C6 C8 113.4(4)
N1 C6 C7 111.4(4)
C8 C6 C7 113.7(4)
N2 C9 C10 113.1(4)
N2 C9 C11 111.3(4)
C10 C9 C11 112.1(4)
C17 C12 C13 117.2(4)
C17 C12 Pb1 127.8(3)
C13 C12 Pb1 115.0(3)
C14 C13 C12 120.4(4)
C14 C13 C18 116.8(3)
C12 C13 C18 122.7(4)
C15 C14 C13 122.1(3)
C14 C15 C16 117.6(4)
C14 C15 C21 121.4(3)
C16 C15 C21 120.9(4)
C17 C16 C15 122.1(4)
C16 C17 C12 120.6(3)
C16 C17 C24 117.4(4)
C12 C17 C24 122.0(4)
C19 C18 C20 109.4(4)
C19 C18 C13 111.9(4)
C20 C18 C13 111.9(4)
C15 C21 C23 110.4(4)
C15 C21 C22 113.9(4)
C23 C21 C22 110.0(4)
C26 C24 C25 107.8(6)
C26 C24 C17 112.3(4)
C25 C24 C17 112.8(4)
C28 C27 C32 118.1(4)
C28 C27 Pb1 115.1(3)
C32 C27 Pb1 125.8(3)
C27 C28 C29 121.2(4)
C27 C28 C33 121.2(4)
C29 C28 C33 117.5(4)
C30 C29 C28 120.3(4)
C31 C30 C29 118.6(4)
C31 C30 C36 122.6(4)
C29 C30 C36 118.7(4)
C30 C31 C32 122.8(4)
C31 C32 C27 119.0(4)
C31 C32 C39 120.1(4)
C27 C32 C39 120.8(4)
C34 C33 C35 110.0(5)
C34 C33 C28 109.7(4)
C35 C33 C28 114.2(4)
C37 C36 C30 112.8(5)
C37 C36 C38 106.5(7)
C30 C36 C38 111.9(5)
C32 C39 C40 109.9(4)
C32 C39 C41 113.4(4)
C40 C39 C41 111.2(4)

loop_
_geom_bond_atom_site_label_1
_geom_bond_atom_site_label_2
_geom_bond_distance
Pb1 C12 2.376(4)
Pb1 C27 2.383(4)
Pb1 C1 2.540(5)
N1 C1 1.357(6)
N1 C2 1.393(7)
N1 C6 1.480(7)
N2 C1 1.363(6)
N2 C4 1.403(7)
N2 C9 1.473(6)
C2 C4 1.340(8)
C2 C3 1.497(8)
C4 C5 1.494(8)
C6 C8 1.518(7)
C6 C7 1.529(6)
C9 C10 1.531(7)
C9 C11 1.533(6)
C12 C17 1.419(6)
C12 C13 1.421(5)
C13 C14 1.400(6)
C13 C18 1.530(6)
C14 C15 1.383(6)
C15 C16 1.397(5)
C15 C21 1.511(6)
C16 C17 1.392(6)
C17 C24 1.527(5)
C18 C19 1.519(8)
C18 C20 1.527(7)
C21 C23 1.524(7)
C21 C22 1.529(7)
C24 C26 1.505(8)
C24 C25 1.508(8)
C27 C28 1.403(6)
C27 C32 1.423(5)
C28 C29 1.406(6)
C28 C33 1.530(6)
C29 C30 1.397(6)
C30 C31 1.374(7)
C30 C36 1.535(6)
C31 C32 1.404(6)
C32 C39 1.510(6)
C33 C34 1.523(9)
C33 C35 1.529(8)
C36 C37 1.455(9)
C36 C38 1.549(10)
C39 C40 1.520(8)
C39 C41 1.532(6)

loop_
_geom_torsion_atom_site_label_1
_geom_torsion_atom_site_label_2
_geom_torsion_atom_site_label_3
_geom_torsion_atom_site_label_4
_geom_torsion
C2 N1 C1 N2 -1.0(4)
C6 N1 C1 N2 -178.7(3)
C2 N1 C1 Pb1 164.4(3)
C6 N1 C1 Pb1 -13.3(5)
C4 N2 C1 N1 0.1(4)
C9 N2 C1 N1 -178.4(3)
C4 N2 C1 Pb1 -162.5(3)
C9 N2 C1 Pb1 19.0(5)
C12 Pb1 C1 N1 -135.2(3)
C27 Pb1 C1 N1 118.6(3)
C12 Pb1 C1 N2 25.3(3)
C27 Pb1 C1 N2 -80.9(4)
C1 N1 C2 C4 1.5(5)
C6 N1 C2 C4 179.1(4)
C1 N1 C2 C3 -179.5(4)
C6 N1 C2 C3 -1.9(7)
N1 C2 C4 N2 -1.3(5)
C3 C2 C4 N2 179.7(4)
N1 C2 C4 C5 178.9(4)
C3 C2 C4 C5 0.0(8)
C1 N2 C4 C2 0.8(5)
C9 N2 C4 C2 179.2(4)
C1 N2 C4 C5 -179.5(4)
C9 N2 C4 C5 -1.1(7)
C1 N1 C6 C8 -125.4(5)
C2 N1 C6 C8 57.2(6)
C1 N1 C6 C7 104.8(5)
C2 N1 C6 C7 -72.5(6)
C1 N2 C9 C10 -119.4(5)
C4 N2 C9 C10 62.3(6)
C1 N2 C9 C11 113.3(5)
C4 N2 C9 C11 -64.9(5)
C27 Pb1 C12 C17 0.0(4)
C1 Pb1 C12 C17 -109.6(4)
C27 Pb1 C12 C13 -177.5(3)
C1 Pb1 C12 C13 73.0(3)
C17 C12 C13 C14 0.6(6)
Pb1 C12 C13 C14 178.3(3)
C17 C12 C13 C18 -179.1(4)
Pb1 C12 C13 C18 -1.4(5)
C12 C13 C14 C15 -0.4(7)
C18 C13 C14 C15 179.3(4)
C13 C14 C15 C16 0.2(7)
C13 C14 C15 C21 -177.4(4)
C14 C15 C16 C17 -0.3(7)
C21 C15 C16 C17 177.4(4)
C15 C16 C17 C12 0.5(7)
C15 C16 C17 C24 -178.1(4)
C13 C12 C17 C16 -0.6(6)
Pb1 C12 C17 C16 -178.0(3)
C13 C12 C17 C24 177.9(4)
Pb1 C12 C17 C24 0.6(6)
C14 C13 C18 C19 65.7(5)
C12 C13 C18 C19 -114.6(5)
C14 C13 C18 C20 -57.5(6)
C12 C13 C18 C20 122.1(5)
C14 C15 C21 C23 99.5(5)
C16 C15 C21 C23 -78.0(5)
C14 C15 C21 C22 -136.1(5)
C16 C15 C21 C22 46.4(6)
C16 C17 C24 C26 -77.2(7)
C12 C17 C24 C26 104.2(6)
C16 C17 C24 C25 44.9(7)
C12 C17 C24 C25 -133.7(6)
C12 Pb1 C27 C28 81.7(3)
C1 Pb1 C27 C28 177.1(3)
C12 Pb1 C27 C32 -109.8(4)
C1 Pb1 C27 C32 -14.3(4)
C32 C27 C28 C29 0.8(7)
Pb1 C27 C28 C29 170.3(4)
C32 C27 C28 C33 -176.6(4)
Pb1 C27 C28 C33 -7.1(6)
C27 C28 C29 C30 -0.4(7)
C33 C28 C29 C30 177.0(5)
C28 C29 C30 C31 -0.4(8)
C28 C29 C30 C36 -179.5(5)
C29 C30 C31 C32 0.8(8)
C36 C30 C31 C32 179.9(5)
C30 C31 C32 C27 -0.4(7)
C30 C31 C32 C39 -176.5(5)
C28 C27 C32 C31 -0.4(7)
Pb1 C27 C32 C31 -168.7(3)
C28 C27 C32 C39 175.6(4)
Pb1 C27 C32 C39 7.4(6)
C27 C28 C33 C34 90.4(6)
C29 C28 C33 C34 -87.1(6)
C27 C28 C33 C35 -145.6(5)
C29 C28 C33 C35 36.9(7)
C31 C30 C36 C37 -58.4(9)
C29 C30 C36 C37 120.8(7)
C31 C30 C36 C38 61.6(8)
C29 C30 C36 C38 -119.2(7)
C31 C32 C39 C40 88.1(5)
C27 C32 C39 C40 -87.8(5)
C31 C32 C39 C41 -37.0(6)
C27 C32 C39 C41 147.0(4)
